data_7059841
loop_
_publ_author_name
'Sharutin, Vladimir V.'
'Sharutina, Olga K.'
'Novikov, Alexander S.'
'Adonin, Sergey A.'

_publ_section_title
;
 Substituent-dependent reactivity of triarylantimony(iii) toward I2:
 isolation of [Ar3SbI]+ salt
;
_journal_issue 34
_journal_name_full 'New Journal of Chemistry'
_journal_page_first 14339
_journal_page_last 14342
_journal_paper_doi 10.1039/D0NJ02774J
_journal_volume 44
_journal_year 2020
_chemical_formula_sum 'C18 H12 F3 I2 Sb'
_chemical_formula_weight 660.83
_space_group_crystal_system triclinic
_space_group_IT_number 2
_space_group_name_Hall '-P 1'
_space_group_name_H-M_alt 'P -1'
_atom_sites_solution_hydrogens geom
_atom_sites_solution_primary direct
_atom_sites_solution_secondary difmap
_audit_creation_method SHELXL-2014/7
_audit_update_record
;
2020-07-28 deposited with the CCDC.	2020-07-30 downloaded from the CCDC.
;
_cell_angle_alpha 85.17(3)
_cell_angle_beta 84.75(3)
_cell_angle_gamma 73.62(3)
_cell_formula_units_Z 2
_cell_length_a 8.6690(17)
_cell_length_b 9.4881(19)
_cell_length_c 13.136(3)
_cell_measurement_reflns_used 4867
_cell_measurement_temperature 293(2)
_cell_measurement_theta_max 27.9
_cell_measurement_theta_min 3.08
_cell_volume 1030.3(4)
_computing_cell_refinement 'SAINT (Bruker-AXS, 2004)'
_computing_data_collection 'APEX2 (Bruker-AXS, 2004)'
_computing_data_reduction 'SAINT (Bruker-AXS, 2004)'
_computing_molecular_graphics 'ShelXle (H\"ubschle, 2011)'
_computing_publication_material 'CIFTAB-2014 (Sheldrick, 2014)'
_computing_structure_refinement 'SHELXL-2014 (Sheldrick, 2014)'
_computing_structure_solution 'SHELXS-2014 (Sheldrick, 2014)'
_diffrn_ambient_temperature 293(2)
_diffrn_detector_area_resol_mean 25
_diffrn_measured_fraction_theta_full 0.999
_diffrn_measured_fraction_theta_max 0.999
_diffrn_measurement_device 'four-circle diffractometer'
_diffrn_measurement_device_type 'D8 QUEST'
_diffrn_measurement_method '\f scans'
_diffrn_radiation_monochromator graphite
_diffrn_radiation_probe x-ray
_diffrn_radiation_source 'fine-focus sealed tube'
_diffrn_radiation_type MoK\a
_diffrn_radiation_wavelength 0.71073
_diffrn_reflns_av_R_equivalents 0.0324
_diffrn_reflns_av_unetI/netI 0.0175
_diffrn_reflns_Laue_measured_fraction_full 0.999
_diffrn_reflns_Laue_measured_fraction_max 0.999
_diffrn_reflns_limit_h_max 10
_diffrn_reflns_limit_h_min -10
_diffrn_reflns_limit_k_max 11
_diffrn_reflns_limit_k_min -11
_diffrn_reflns_limit_l_max 16
_diffrn_reflns_limit_l_min -16
_diffrn_reflns_number 27698
_diffrn_reflns_point_group_measured_fraction_full 0.999
_diffrn_reflns_point_group_measured_fraction_max 0.999
_diffrn_reflns_theta_full 25.500
_diffrn_reflns_theta_max 25.678
_diffrn_reflns_theta_min 2.808
_diffrn_source 'sealed X-ray tube'
_exptl_absorpt_coefficient_mu 4.358
_exptl_absorpt_correction_T_max 0.7456
_exptl_absorpt_correction_T_min 0.5315
_exptl_absorpt_correction_type multi-scan
_exptl_absorpt_process_details 'SADABS (Bruker-AXS, 2004)'
_exptl_crystal_colour colourless
_exptl_crystal_density_diffrn 2.130
_exptl_crystal_description block
_exptl_crystal_F_000 608
_exptl_crystal_size_max 0.280
_exptl_crystal_size_mid 0.180
_exptl_crystal_size_min 0.120
_refine_diff_density_max 0.701
_refine_diff_density_min -1.581
_refine_diff_density_rms 0.195
_refine_ls_extinction_method none
_refine_ls_goodness_of_fit_ref 1.105
_refine_ls_hydrogen_treatment constr
_refine_ls_matrix_type full
_refine_ls_number_parameters 217
_refine_ls_number_reflns 3907
_refine_ls_number_restraints 0
_refine_ls_restrained_S_all 1.105
_refine_ls_R_factor_all 0.0560
_refine_ls_R_factor_gt 0.0388
_refine_ls_shift/su_max 0.001
_refine_ls_shift/su_mean 0.000
_refine_ls_structure_factor_coef Fsqd
_refine_ls_weighting_details 'w=1/[\s^2^(Fo^2^)+(0.0778P)^2^+3.0161P] where P=(Fo^2^+2Fc^2^)/3'
_refine_ls_weighting_scheme calc
_refine_ls_wR_factor_gt 0.1221
_refine_ls_wR_factor_ref 0.1544
_reflns_Friedel_coverage 0.000
_reflns_number_gt 3003
_reflns_number_total 3907
_reflns_threshold_expression >2\s(I)
_cod_data_source_file d0nj02774j2.cif
_cod_data_source_block 1811
_cod_depositor_comments
;Adding full bibliography for 7059839--7059842.cif.

 Adding full bibliography for 7059839--7059842.cif.
;
_cod_database_code 7059841
_shelx_shelxl_version_number 2014/7
_shelx_space_group_comment
;
The symmetry employed for this shelxl refinement is uniquely defined
by the following loop, which should always be used as a source of
symmetry information in preference to the above space-group names.
They are only intended as comments.
;
_shelx_estimated_absorpt_t_min 0.375
_shelx_estimated_absorpt_t_max 0.623

loop_
_space_group_symop_operation_xyz
'x, y, z'
'-x, -y, -z'

loop_
_atom_site_label
_atom_site_type_symbol
_atom_site_fract_x
_atom_site_fract_y
_atom_site_fract_z
_atom_site_U_iso_or_equiv
_atom_site_adp_type
_atom_site_occupancy
_atom_site_site_symmetry_order
_atom_site_calc_flag
_atom_site_refinement_flags_posn
_atom_site_refinement_flags_adp
_atom_site_refinement_flags_occupancy
_atom_site_disorder_assembly
_atom_site_disorder_group
C1 C 0.1708(9) 0.7086(8) 0.3931(5) 0.0613(17) Uani 1 1 d . . . . .
C2 C 0.2067(11) 0.6097(9) 0.4777(6) 0.076(2) Uani 1 1 d . . . . .
H2 H 0.3037 0.5359 0.4776 0.092 Uiso 1 1 calc R U . . .
C3 C 0.0971(13) 0.6220(11) 0.5619(7) 0.087(3) Uani 1 1 d . . . . .
H3 H 0.1173 0.5557 0.6187 0.104 Uiso 1 1 calc R U . . .
C4 C -0.0428(12) 0.7350(12) 0.5592(7) 0.084(3) Uani 1 1 d . . . . .
C5 C -0.0806(11) 0.8342(12) 0.4789(8) 0.090(3) Uani 1 1 d . . . . .
H5 H -0.1760 0.9099 0.4814 0.108 Uiso 1 1 calc R U . . .
C6 C 0.0270(11) 0.8203(11) 0.3920(7) 0.088(3) Uani 1 1 d . . . . .
H6 H 0.0029 0.8845 0.3346 0.106 Uiso 1 1 calc R U . . .
C7 C 0.3133(8) 0.8774(7) 0.1561(5) 0.0573(16) Uani 1 1 d . . . . .
C8 C 0.3129(13) 0.8661(11) 0.0514(7) 0.088(3) Uani 1 1 d . . . . .
H8 H 0.3243 0.7755 0.0250 0.106 Uiso 1 1 calc R U . . .
C9 C 0.2948(15) 0.9944(13) -0.0140(7) 0.104(4) Uani 1 1 d . . . . .
H9 H 0.2962 0.9892 -0.0845 0.124 Uiso 1 1 calc R U . . .
C10 C 0.2756(12) 1.1237(10) 0.0261(8) 0.086(3) Uani 1 1 d . . . . .
C11 C 0.2739(12) 1.1374(9) 0.1269(8) 0.088(3) Uani 1 1 d . . . . .
H11 H 0.2587 1.2296 0.1518 0.106 Uiso 1 1 calc R U . . .
C12 C 0.2949(11) 1.0135(8) 0.1942(6) 0.073(2) Uani 1 1 d . . . . .
H12 H 0.2967 1.0218 0.2641 0.088 Uiso 1 1 calc R U . . .
C13 C 0.5195(9) 0.4843(7) 0.2437(5) 0.0577(16) Uani 1 1 d . . . . .
C14 C 0.6646(11) 0.4832(9) 0.1887(7) 0.077(2) Uani 1 1 d . . . . .
H14 H 0.6818 0.5708 0.1597 0.092 Uiso 1 1 calc R U . . .
C15 C 0.7841(12) 0.3513(10) 0.1770(7) 0.085(2) Uani 1 1 d . . . . .
H15 H 0.8796 0.3484 0.1377 0.103 Uiso 1 1 calc R U . . .
C16 C 0.7572(11) 0.2262(9) 0.2250(7) 0.076(2) Uani 1 1 d . . . . .
C17 C 0.6178(12) 0.2237(9) 0.2822(8) 0.086(3) Uani 1 1 d . . . . .
H17 H 0.6051 0.1368 0.3154 0.104 Uiso 1 1 calc R U . . .
C18 C 0.4949(10) 0.3551(8) 0.2895(7) 0.073(2) Uani 1 1 d . . . . .
H18 H 0.3969 0.3556 0.3250 0.088 Uiso 1 1 calc R U . . .
F1 F -0.1531(9) 0.7491(8) 0.6419(5) 0.126(2) Uani 1 1 d . . . . .
F2 F 0.2600(9) 1.2459(7) -0.0405(5) 0.131(3) Uani 1 1 d . . . . .
F3 F 0.8754(8) 0.0949(6) 0.2157(6) 0.116(2) Uani 1 1 d . . . . .
Sb1 Sb 0.33463(6) 0.68844(5) 0.26157(4) 0.05596(19) Uani 1 1 d . . . . .
I1 I 0.55137(8) 0.78178(7) 0.37897(5) 0.0889(3) Uani 1 1 d . . . . .
I2 I 0.11899(8) 0.58938(7) 0.15315(6) 0.0899(3) Uani 1 1 d . . . . .

loop_
_atom_site_aniso_label
_atom_site_aniso_U_11
_atom_site_aniso_U_22
_atom_site_aniso_U_33
_atom_site_aniso_U_23
_atom_site_aniso_U_13
_atom_site_aniso_U_12
C1 0.062(4) 0.062(4) 0.064(4) 0.009(3) -0.018(3) -0.024(3)
C2 0.085(6) 0.069(5) 0.069(5) 0.011(4) -0.017(4) -0.011(4)
C3 0.114(8) 0.081(6) 0.065(5) 0.004(4) -0.008(5) -0.028(5)
C4 0.094(6) 0.103(7) 0.068(5) -0.013(5) 0.006(5) -0.049(6)
C5 0.060(5) 0.093(7) 0.115(8) -0.003(6) -0.011(5) -0.016(4)
C6 0.079(6) 0.084(6) 0.092(6) 0.030(5) -0.018(5) -0.014(5)
C7 0.063(4) 0.048(4) 0.060(4) 0.011(3) -0.013(3) -0.017(3)
C8 0.124(8) 0.080(6) 0.074(5) 0.010(4) -0.024(5) -0.050(6)
C9 0.145(10) 0.120(9) 0.066(5) 0.031(5) -0.034(6) -0.071(8)
C10 0.095(6) 0.067(5) 0.100(7) 0.042(5) -0.031(5) -0.035(5)
C11 0.105(7) 0.051(4) 0.103(7) 0.021(4) -0.019(5) -0.015(4)
C12 0.091(6) 0.052(4) 0.070(5) 0.010(3) -0.006(4) -0.013(4)
C13 0.062(4) 0.044(3) 0.067(4) 0.016(3) -0.017(3) -0.018(3)
C14 0.087(6) 0.057(4) 0.086(5) 0.021(4) -0.004(4) -0.029(4)
C15 0.078(6) 0.080(6) 0.092(6) 0.004(5) 0.000(5) -0.017(5)
C16 0.078(5) 0.057(4) 0.089(6) 0.005(4) -0.027(5) -0.007(4)
C17 0.103(7) 0.047(4) 0.111(7) 0.024(4) -0.029(6) -0.024(4)
C18 0.068(5) 0.054(4) 0.099(6) 0.015(4) -0.004(4) -0.023(4)
F1 0.138(5) 0.149(6) 0.101(4) -0.028(4) 0.035(4) -0.065(5)
F2 0.161(6) 0.110(5) 0.130(5) 0.082(4) -0.052(4) -0.061(4)
F3 0.103(4) 0.073(3) 0.155(6) -0.005(3) -0.032(4) 0.010(3)
Sb1 0.0636(3) 0.0403(3) 0.0662(3) 0.0140(2) -0.0192(2) -0.0183(2)
I1 0.1003(5) 0.0701(4) 0.1101(5) 0.0164(3) -0.0516(4) -0.0386(3)
I2 0.0974(5) 0.0735(4) 0.1141(5) 0.0113(3) -0.0424(4) -0.0423(3)

loop_
_atom_type_symbol
_atom_type_description
_atom_type_scat_dispersion_real
_atom_type_scat_dispersion_imag
_atom_type_scat_source
C C 0.0033 0.0016 'International Tables Vol C Tables 4.2.6.8 and 6.1.1.4'
H H 0.0000 0.0000 'International Tables Vol C Tables 4.2.6.8 and 6.1.1.4'
F F 0.0171 0.0103 'International Tables Vol C Tables 4.2.6.8 and 6.1.1.4'
Sb Sb -0.5866 1.5461 'International Tables Vol C Tables 4.2.6.8 and 6.1.1.4'
I I -0.4742 1.8119 'International Tables Vol C Tables 4.2.6.8 and 6.1.1.4'

loop_
_geom_angle_atom_site_label_1
_geom_angle_atom_site_label_2
_geom_angle_atom_site_label_3
_geom_angle
_geom_angle_site_symmetry_1
_geom_angle_site_symmetry_3
_geom_angle_publ_flag
C6 C1 C2 121.2(8) . . ?
C6 C1 Sb1 118.7(6) . . ?
C2 C1 Sb1 120.1(6) . . ?
C3 C2 C1 119.4(8) . . ?
C3 C2 H2 120.3 . . ?
C1 C2 H2 120.3 . . ?
C4 C3 C2 118.0(8) . . ?
C4 C3 H3 121.0 . . ?
C2 C3 H3 121.0 . . ?
C5 C4 F1 116.9(10) . . ?
C5 C4 C3 124.2(9) . . ?
F1 C4 C3 118.9(9) . . ?
C4 C5 C6 118.4(9) . . ?
C4 C5 H5 120.8 . . ?
C6 C5 H5 120.8 . . ?
C1 C6 C5 118.8(8) . . ?
C1 C6 H6 120.6 . . ?
C5 C6 H6 120.6 . . ?
C12 C7 C8 119.8(7) . . ?
C12 C7 Sb1 119.0(5) . . ?
C8 C7 Sb1 121.2(6) . . ?
C7 C8 C9 118.7(9) . . ?
C7 C8 H8 120.6 . . ?
C9 C8 H8 120.6 . . ?
C10 C9 C8 119.5(9) . . ?
C10 C9 H9 120.3 . . ?
C8 C9 H9 120.3 . . ?
C9 C10 C11 122.8(8) . . ?
C9 C10 F2 117.6(10) . . ?
C11 C10 F2 119.7(9) . . ?
C10 C11 C12 119.8(9) . . ?
C10 C11 H11 120.1 . . ?
C12 C11 H11 120.1 . . ?
C7 C12 C11 119.4(8) . . ?
C7 C12 H12 120.3 . . ?
C11 C12 H12 120.3 . . ?
C18 C13 C14 120.2(7) . . ?
C18 C13 Sb1 119.7(6) . . ?
C14 C13 Sb1 120.1(5) . . ?
C13 C14 C15 120.2(7) . . ?
C13 C14 H14 119.9 . . ?
C15 C14 H14 119.9 . . ?
C16 C15 C14 118.1(8) . . ?
C16 C15 H15 121.0 . . ?
C14 C15 H15 121.0 . . ?
C15 C16 C17 123.4(8) . . ?
C15 C16 F3 118.9(9) . . ?
C17 C16 F3 117.7(8) . . ?
C16 C17 C18 118.3(7) . . ?
C16 C17 H17 120.8 . . ?
C18 C17 H17 120.8 . . ?
C13 C18 C17 119.8(8) . . ?
C13 C18 H18 120.1 . . ?
C17 C18 H18 120.1 . . ?
C1 Sb1 C7 117.9(3) . . ?
C1 Sb1 C13 118.7(3) . . ?
C7 Sb1 C13 123.4(3) . . ?
C1 Sb1 I2 89.82(19) . . ?
C7 Sb1 I2 91.01(19) . . ?
C13 Sb1 I2 91.53(19) . . ?
C1 Sb1 I1 88.48(19) . . ?
C7 Sb1 I1 91.16(19) . . ?
C13 Sb1 I1 87.93(19) . . ?
I2 Sb1 I1 177.69(2) . . ?

loop_
_geom_bond_atom_site_label_1
_geom_bond_atom_site_label_2
_geom_bond_distance
_geom_bond_site_symmetry_2
_geom_bond_publ_flag
C1 C6 1.390(12) . ?
C1 C2 1.391(10) . ?
C1 Sb1 2.120(8) . ?
C2 C3 1.381(12) . ?
C2 H2 0.9300 . ?
C3 C4 1.375(14) . ?
C3 H3 0.9300 . ?
C4 C5 1.352(13) . ?
C4 F1 1.370(10) . ?
C5 C6 1.396(13) . ?
C5 H5 0.9300 . ?
C6 H6 0.9300 . ?
C7 C12 1.386(11) . ?
C7 C8 1.388(11) . ?
C7 Sb1 2.147(6) . ?
C8 C9 1.410(12) . ?
C8 H8 0.9300 . ?
C9 C10 1.336(15) . ?
C9 H9 0.9300 . ?
C10 C11 1.341(14) . ?
C10 F2 1.375(8) . ?
C11 C12 1.389(10) . ?
C11 H11 0.9300 . ?
C12 H12 0.9300 . ?
C13 C18 1.382(9) . ?
C13 C14 1.390(11) . ?
C13 Sb1 2.152(7) . ?
C14 C15 1.391(12) . ?
C14 H14 0.9300 . ?
C15 C16 1.365(12) . ?
C15 H15 0.9300 . ?
C16 C17 1.369(13) . ?
C16 F3 1.378(10) . ?
C17 C18 1.396(12) . ?
C17 H17 0.9300 . ?
C18 H18 0.9300 . ?
Sb1 I2 2.8478(10) . ?
Sb1 I1 2.8967(10) . ?
